data_1554511
loop_
_publ_author_name
'Ng, Chee Koon'
'Tam, Teck Lip Dexter'
'Wei, Fengxia'
'Lu, Xuefeng'
'Wu, Jishan'

_publ_section_title
;
 Anion--\p and anion--\p-radical interactions in
 bis(triphenylphosphonium)-naphthalene diimide salts
;
_journal_issue 1
_journal_name_full 'Organic Chemistry Frontiers'
_journal_page_first 110
_journal_paper_doi 10.1039/C8QO01122B
_journal_volume 6
_journal_year 2019
_chemical_formula_moiety 'C66 H66 N2 O4 P2, Br1'
_chemical_formula_sum 'C66 H66 Br N2 O4 P2'
_chemical_formula_weight 1095.72
_space_group_crystal_system trigonal
_space_group_IT_number 148
_space_group_name_Hall '-R 3'
_space_group_name_H-M_alt 'R -3 :H'
_atom_sites_solution_hydrogens geom
_atom_sites_solution_primary direct
_audit_creation_date 2018-10-04
_audit_creation_method
;
Olex2 1.2
(compiled 2018.05.29 svn.r3508 for OlexSys, GUI svn.r5506)
;
_audit_update_record
;
2018-10-04 deposited with the CCDC.
2018-12-03 downloaded from the CCDC.
;
_cell_angle_alpha 90
_cell_angle_beta 90
_cell_angle_gamma 120
_cell_formula_units_Z 9
_cell_length_a 24.7543(7)
_cell_length_b 24.7543(7)
_cell_length_c 30.0212(9)
_cell_measurement_reflns_used 89076
_cell_measurement_temperature 100
_cell_measurement_theta_max 70.506
_cell_measurement_theta_min 3.595
_cell_volume 15931.6(8)
_computing_cell_refinement 'APEX3 v2016.1-0 (Bruker AXS)'
_computing_data_collection 'APEX3 v2016.1-0 (Bruker AXS)'
_computing_data_reduction 'SAINT V8.32B (Bruker AXS Inc., 2014)'
_computing_molecular_graphics 'Olex2 (Dolomanov et al., 2009)'
_computing_publication_material 'Olex2 (Dolomanov et al., 2009)'
_computing_structure_refinement 'ShelXL (Sheldrick, 2015)'
_computing_structure_solution 'ShelXS (Sheldrick, 2008)'
_diffrn_ambient_temperature 99.99
_diffrn_measured_fraction_theta_full 0.992
_diffrn_measured_fraction_theta_max 0.988
_diffrn_measurement_device_type 'Bruker APPEXII'
_diffrn_measurement_method '\f and \w scans'
_diffrn_radiation_type CuK\a
_diffrn_radiation_wavelength 1.54184
_diffrn_reflns_av_R_equivalents 0.0602
_diffrn_reflns_av_unetI/netI 0.0289
_diffrn_reflns_Laue_measured_fraction_full 0.992
_diffrn_reflns_Laue_measured_fraction_max 0.988
_diffrn_reflns_limit_h_max 30
_diffrn_reflns_limit_h_min -30
_diffrn_reflns_limit_k_max 30
_diffrn_reflns_limit_k_min -30
_diffrn_reflns_limit_l_max 36
_diffrn_reflns_limit_l_min -36
_diffrn_reflns_number 89076
_diffrn_reflns_point_group_measured_fraction_full 0.992
_diffrn_reflns_point_group_measured_fraction_max 0.988
_diffrn_reflns_theta_full 67.684
_diffrn_reflns_theta_max 70.506
_diffrn_reflns_theta_min 3.595
_exptl_absorpt_coefficient_mu 1.553
_exptl_absorpt_correction_T_max 0.804
_exptl_absorpt_correction_T_min 0.705
_exptl_absorpt_correction_type multi-scan
_exptl_absorpt_process_details 'SADABS 2014/5'
_exptl_crystal_colour 'dark green'
_exptl_crystal_colour_modifier dark
_exptl_crystal_colour_primary green
_exptl_crystal_density_diffrn 1.028
_exptl_crystal_density_meas ?
_exptl_crystal_density_method 'Not Measured'
_exptl_crystal_description block
_exptl_crystal_F_000 5168
_exptl_crystal_size_max 0.242
_exptl_crystal_size_mid 0.217
_exptl_crystal_size_min 0.147
_exptl_transmission_factor_max 0.804
_exptl_transmission_factor_min 0.705
_refine_diff_density_max 1.929
_refine_diff_density_min -0.509
_refine_diff_density_rms 0.133
_refine_ls_extinction_method none
_refine_ls_goodness_of_fit_ref 2.005
_refine_ls_hydrogen_treatment constr
_refine_ls_matrix_type full
_refine_ls_number_parameters 357
_refine_ls_number_reflns 6700
_refine_ls_number_restraints 0
_refine_ls_restrained_S_all 2.005
_refine_ls_R_factor_all 0.1455
_refine_ls_R_factor_gt 0.1345
_refine_ls_shift/su_max 0.011
_refine_ls_shift/su_mean 0.000
_refine_ls_structure_factor_coef Fsqd
_refine_ls_weighting_details 'w=1/[\s^2^(Fo^2^)+(0.2000P)^2^] where P=(Fo^2^+2Fc^2^)/3'
_refine_ls_weighting_scheme calc
_refine_ls_wR_factor_gt 0.3998
_refine_ls_wR_factor_ref 0.4175
_reflns_Friedel_coverage 0.000
_reflns_number_gt 5690
_reflns_number_total 6700
_reflns_threshold_expression 'I > 2\s(I)'
_cod_data_source_file c8qo01122b2.cif
_cod_data_source_block cu_i180_0m
_cod_depositor_comments
;
The following automatic conversions were performed:

data item '_exptl_crystal_density_meas' value 'Not Measured' was
changed to '?' -- the value is perceived as not measured.

Automatic conversion script
Id: cif_fix_values 6909 2019-04-08 15:41:33Z antanas 
;
_cod_original_cell_volume 15931.6(10)
_cod_original_sg_symbol_H-M 'R -3'
_cod_original_formula_sum 'C66 H66 Br1 N2 O4 P2'
_cod_database_code 1554511
_shelx_shelxl_version_number 2018/3
_shelx_space_group_comment
;
The symmetry employed for this shelxl refinement is uniquely defined
by the following loop, which should always be used as a source of
symmetry information in preference to the above space-group names.
They are only intended as comments.
;
_shelx_estimated_absorpt_t_max 0.804
_shelx_estimated_absorpt_t_min 0.705
_olex2_refinement_description
;
1. Fixed Uiso
 At 1.2 times of:
  All C(H) groups, All C(H,H) groups
 At 1.5 times of:
  All C(H,H,H) groups
2. Others
 Fixed Sof: Br2(0.11333) Br1(0.242) Br0A(0.14)
3.a Ternary CH refined with riding coordinates:
 C3(H3)
3.b Secondary CH2 refined with riding coordinates:
 C10(H10A,H10B), C4(H4A,H4B), C5(H5A,H5B), C3AA(H3AA,H3AB), C5AA(H5AA,H5AB)
3.c Aromatic/amide H refined with riding coordinates:
 C1AA(H1AA), C13(H13), C14(H14), C15(H15), C16(H16), C17(H17), C18(H18),
 C19(H19), C20(H20), C21(H21), C22(H22), C23(H23), C24(H24), C27(H27), C30(H30),
  C32(H32)
3.d Idealised Me refined as rotating group:
 C4AA(H4AA,H4AB,H4AC), C6AA(H6AA,H6AB,H6AC)
;
_olex2_submission_special_instructions 'No special instructions were received'

loop_
_space_group_symop_operation_xyz
'x, y, z'
'-y, x-y, z'
'-x+y, -x, z'
'x+2/3, y+1/3, z+1/3'
'-y+2/3, x-y+1/3, z+1/3'
'-x+y+2/3, -x+1/3, z+1/3'
'x+1/3, y+2/3, z+2/3'
'-y+1/3, x-y+2/3, z+2/3'
'-x+y+1/3, -x+2/3, z+2/3'
'-x, -y, -z'
'y, -x+y, -z'
'x-y, x, -z'
'-x+2/3, -y+1/3, -z+1/3'
'y+2/3, -x+y+1/3, -z+1/3'
'x-y+2/3, x+1/3, -z+1/3'
'-x+1/3, -y+2/3, -z+2/3'
'y+1/3, -x+y+2/3, -z+2/3'
'x-y+1/3, x+2/3, -z+2/3'

loop_
_atom_site_label
_atom_site_type_symbol
_atom_site_fract_x
_atom_site_fract_y
_atom_site_fract_z
_atom_site_U_iso_or_equiv
_atom_site_adp_type
_atom_site_occupancy
_atom_site_site_symmetry_order
_atom_site_calc_flag
_atom_site_refinement_flags_posn
_atom_site_refinement_flags_adp
_atom_site_refinement_flags_occupancy
P1 P 0.42705(5) 0.00344(4) 0.13037(3) 0.0585(4) Uani 1 1 d . . .
O4 O 0.34718(16) -0.04694(19) -0.08421(9) 0.0774(8) Uani 1 1 d . . .
N5 N 0.34268(16) -0.04132(16) -0.00863(10) 0.0615(7) Uani 1 1 d . . .
C1 C 0.36861(18) -0.03345(17) 0.03393(10) 0.0580(8) Uani 1 1 d . . .
C2 C 0.3742(2) -0.0378(2) -0.04833(11) 0.0644(9) Uani 1 1 d . . .
C0AA C 0.43920(19) -0.02102(18) -0.04383(11) 0.0604(8) Uani 1 1 d . . .
C2AA C 0.43410(18) -0.01350(17) 0.03732(11) 0.0577(8) Uani 1 1 d . . .
C1AA C 0.47301(19) -0.01832(19) -0.08169(10) 0.0614(8) Uani 1 1 d . . .
H1AA H 0.452590 -0.028557 -0.109775 0.074 Uiso 1 1 calc R . .
C6 C 0.46813(18) -0.00880(17) -0.00118(10) 0.0570(8) Uani 1 1 d . . .
C7 C 0.46446(19) 0.00115(18) 0.07966(10) 0.0586(8) Uani 1 1 d . . .
C8 C 0.4892(2) 0.0383(2) 0.17108(11) 0.0633(9) Uani 1 1 d . . .
C10 C 0.2779(2) -0.0550(2) -0.01254(13) 0.0675(9) Uani 1 1 d . . .
H10A H 0.256301 -0.070246 0.016375 0.081 Uiso 1 1 calc R . .
H10B H 0.255641 -0.088103 -0.035056 0.081 Uiso 1 1 calc R . .
C11 C 0.3958(2) 0.0546(2) 0.12523(12) 0.0698(10) Uani 1 1 d . . .
C12 C 0.3738(2) -0.0719(2) 0.15326(13) 0.0668(9) Uani 1 1 d . . .
C13 C 0.5930(3) 0.0922(3) 0.22627(16) 0.0883(14) Uani 1 1 d . . .
H13 H 0.628833 0.110673 0.244856 0.106 Uiso 1 1 calc R . .
C14 C 0.5104(2) 0.0016(2) 0.19112(11) 0.0719(10) Uani 1 1 d . . .
H14 H 0.489220 -0.042135 0.185954 0.086 Uiso 1 1 calc R . .
C15 C 0.5623(3) 0.0286(3) 0.21847(13) 0.0838(13) Uani 1 1 d . . .
H15 H 0.576824 0.003531 0.231928 0.101 Uiso 1 1 calc R . .
C16 C 0.5197(2) 0.1017(2) 0.17920(15) 0.0760(10) Uani 1 1 d . . .
H16 H 0.505615 0.127252 0.165913 0.091 Uiso 1 1 calc R . .
C17 C 0.3421(3) 0.0428(3) 0.14873(17) 0.0842(13) Uani 1 1 d . . .
H17 H 0.321194 0.007252 0.167425 0.101 Uiso 1 1 calc R . .
C18 C 0.3583(2) -0.1264(2) 0.13039(17) 0.0778(11) Uani 1 1 d . . .
H18 H 0.369603 -0.125146 0.100016 0.093 Uiso 1 1 calc R . .
C19 C 0.3554(3) -0.0744(3) 0.19769(15) 0.0819(12) Uani 1 1 d . . .
H19 H 0.366156 -0.037090 0.213460 0.098 Uiso 1 1 calc R . .
C20 C 0.3213(3) -0.1318(4) 0.2184(2) 0.1004(19) Uani 1 1 d . . .
H20 H 0.307218 -0.133844 0.248107 0.120 Uiso 1 1 calc R . .
C21 C 0.4270(3) 0.1065(3) 0.09776(17) 0.0892(14) Uani 1 1 d . . .
H21 H 0.463058 0.113206 0.081839 0.107 Uiso 1 1 calc R . .
C22 C 0.5725(3) 0.1279(3) 0.20777(19) 0.0935(14) Uani 1 1 d . . .
H22 H 0.593526 0.171370 0.213860 0.112 Uiso 1 1 calc R . .
C23 C 0.3256(3) -0.1832(3) 0.1528(3) 0.0964(15) Uani 1 1 d . . .
H23 H 0.315466 -0.220949 0.137888 0.116 Uiso 1 1 calc R . .
C24 C 0.3079(3) -0.1847(3) 0.1967(2) 0.102(2) Uani 1 1 d . . .
H24 H 0.285999 -0.223564 0.211717 0.123 Uiso 1 1 calc R . .
C27 C 0.3204(4) 0.0835(4) 0.1442(2) 0.109(2) Uani 1 1 d . . .
H27 H 0.283472 0.075626 0.159402 0.131 Uiso 1 1 calc R . .
C30 C 0.4055(5) 0.1484(4) 0.0936(2) 0.118(3) Uani 1 1 d . . .
H30 H 0.426188 0.184273 0.075208 0.142 Uiso 1 1 calc R . .
C32 C 0.3508(5) 0.1352(5) 0.1183(3) 0.129(3) Uani 1 1 d . . .
H32 H 0.335319 0.163320 0.116566 0.155 Uiso 1 1 calc R . .
Br2 Br 0.333333 0.666667 0.11756(13) 0.0936(8) Uani 0.34 3 d S T P
O1 O 0.33612(14) -0.04271(14) 0.06726(8) 0.0643(7) Uani 1 1 d . . .
C3 C 0.2769(3) 0.0064(3) -0.0269(2) 0.0941(15) Uani 1 1 d . . .
H3 H 0.297994 0.020660 -0.056445 0.113 Uiso 1 1 calc R . .
C4 C 0.2083(4) -0.0114(5) -0.0320(4) 0.130(3) Uani 1 1 d . . .
H4A H 0.186306 -0.032419 -0.004222 0.156 Uiso 1 1 calc R . .
H4B H 0.206676 0.027639 -0.034460 0.156 Uiso 1 1 calc R . .
C5 C 0.3089(5) 0.0583(4) 0.0057(2) 0.111(2) Uani 1 1 d . . .
H5A H 0.350767 0.064556 0.012543 0.133 Uiso 1 1 calc R . .
H5B H 0.284633 0.047381 0.033758 0.133 Uiso 1 1 calc R . .
C3AA C 0.1744(4) -0.0504(4) -0.0684(4) 0.133(3) Uani 1 1 d . . .
H3AA H 0.172084 -0.091233 -0.064633 0.160 Uiso 1 1 calc R . .
H3AB H 0.197727 -0.031438 -0.096187 0.160 Uiso 1 1 calc R . .
C4AA C 0.3151(7) 0.1179(5) -0.0131(3) 0.151(4) Uani 1 1 d . . .
H4AA H 0.326083 0.121228 -0.044777 0.226 Uiso 1 1 calc GR . .
H4AB H 0.347905 0.153761 0.002982 0.226 Uiso 1 1 calc GR . .
H4AC H 0.275434 0.117263 -0.009801 0.226 Uiso 1 1 calc GR . .
C5AA C 0.1082(6) -0.0615(7) -0.0736(8) 0.241(11) Uani 1 1 d . . .
H5AA H 0.081906 -0.089732 -0.049470 0.290 Uiso 1 1 calc R . .
H5AB H 0.109268 -0.021277 -0.069747 0.290 Uiso 1 1 calc R . .
Br1 Br 0.2628(2) -0.2243(3) 0.32592(13) 0.1488(18) Uani 0.242 1 d . . .
Br0A Br 0.4709(5) 0.2587(6) -0.0189(6) 0.1892(6) Uani 0.14 1 d . . .
C6AA C 0.0800(11) -0.0877(11) -0.1150(10) 0.326(18) Uani 1 1 d . . .
H6AA H 0.096325 -0.055026 -0.137915 0.489 Uiso 1 1 calc GR . .
H6AB H 0.034692 -0.105597 -0.112632 0.489 Uiso 1 1 calc GR . .
H6AC H 0.089314 -0.120408 -0.123305 0.489 Uiso 1 1 calc GR . .

loop_
_atom_site_aniso_label
_atom_site_aniso_U_11
_atom_site_aniso_U_22
_atom_site_aniso_U_33
_atom_site_aniso_U_23
_atom_site_aniso_U_13
_atom_site_aniso_U_12
P1 0.0850(6) 0.0755(6) 0.0302(5) 0.0001(3) 0.0089(3) 0.0514(5)
O4 0.0907(19) 0.124(2) 0.0348(13) -0.0011(13) 0.0008(11) 0.0667(18)
N5 0.0768(18) 0.0772(17) 0.0396(14) 0.0026(12) 0.0063(12) 0.0453(15)
C1 0.079(2) 0.0734(19) 0.0342(15) 0.0007(13) 0.0063(13) 0.0479(17)
C2 0.081(2) 0.089(2) 0.0354(16) -0.0008(14) 0.0044(14) 0.0518(19)
C0AA 0.078(2) 0.082(2) 0.0329(15) -0.0018(13) 0.0037(13) 0.0486(18)
C2AA 0.078(2) 0.0736(19) 0.0322(15) 0.0019(12) 0.0074(13) 0.0455(17)
C1AA 0.085(2) 0.085(2) 0.0284(14) 0.0009(13) 0.0037(13) 0.0525(19)
C6 0.080(2) 0.0736(19) 0.0280(14) 0.0006(12) 0.0053(12) 0.0464(16)
C7 0.084(2) 0.0779(19) 0.0270(13) 0.0007(12) 0.0088(13) 0.0502(17)
C8 0.085(2) 0.083(2) 0.0333(14) -0.0013(13) 0.0090(14) 0.0505(19)
C10 0.077(2) 0.089(2) 0.0440(17) 0.0044(15) 0.0080(15) 0.0468(19)
C11 0.104(3) 0.084(2) 0.0456(18) -0.0117(16) -0.0036(17) 0.066(2)
C12 0.083(2) 0.083(2) 0.0451(18) 0.0137(15) 0.0112(15) 0.0501(19)
C13 0.096(3) 0.122(4) 0.052(2) -0.007(2) -0.006(2) 0.059(3)
C14 0.106(3) 0.101(3) 0.0294(15) 0.0034(15) 0.0043(16) 0.067(2)
C15 0.105(3) 0.132(4) 0.0367(17) 0.004(2) 0.0057(18) 0.076(3)
C16 0.092(3) 0.085(2) 0.057(2) -0.0066(18) 0.0035(18) 0.048(2)
C17 0.102(3) 0.110(3) 0.066(2) -0.024(2) -0.004(2) 0.072(3)
C18 0.092(3) 0.080(2) 0.073(3) 0.009(2) 0.008(2) 0.053(2)
C19 0.092(3) 0.109(3) 0.049(2) 0.016(2) 0.0176(19) 0.054(3)
C20 0.089(3) 0.132(5) 0.076(3) 0.051(3) 0.025(2) 0.052(3)
C21 0.140(4) 0.090(3) 0.063(2) 0.000(2) -0.001(3) 0.077(3)
C22 0.096(3) 0.105(3) 0.072(3) -0.018(3) -0.006(2) 0.044(3)
C23 0.099(3) 0.086(3) 0.112(4) 0.015(3) 0.000(3) 0.052(3)
C24 0.080(3) 0.111(4) 0.108(4) 0.051(4) 0.009(3) 0.042(3)
C27 0.144(5) 0.147(6) 0.088(4) -0.034(4) -0.011(4) 0.113(5)
C30 0.201(8) 0.115(4) 0.083(4) 0.002(3) -0.007(4) 0.112(6)
C32 0.190(8) 0.154(7) 0.112(5) -0.046(5) -0.029(5) 0.137(7)
Br2 0.0786(9) 0.0786(9) 0.124(2) 0.000 0.000 0.0393(4)
O1 0.0810(15) 0.0838(16) 0.0397(12) 0.0023(10) 0.0102(10) 0.0499(13)
C3 0.100(3) 0.111(4) 0.087(3) 0.006(3) 0.006(3) 0.066(3)
C4 0.114(5) 0.136(6) 0.170(8) 0.010(6) -0.005(5) 0.085(5)
C5 0.161(6) 0.115(4) 0.082(4) 0.011(3) -0.002(4) 0.088(5)
C3AA 0.105(4) 0.104(4) 0.163(8) 0.042(5) -0.034(5) 0.032(4)
C4AA 0.242(12) 0.140(7) 0.125(6) 0.032(5) 0.021(7) 0.138(8)
C5AA 0.132(8) 0.152(9) 0.40(3) 0.068(13) -0.094(13) 0.040(7)
Br1 0.165(3) 0.246(5) 0.099(2) 0.067(3) 0.060(2) 0.150(4)
Br0A 0.163(7) 0.197(9) 0.246(16) 0.125(11) 0.075(9) 0.123(7)
C6AA 0.235(19) 0.25(2) 0.41(4) 0.02(2) -0.22(2) 0.059(16)

loop_
_atom_type_symbol
_atom_type_description
_atom_type_scat_dispersion_real
_atom_type_scat_dispersion_imag
_atom_type_scat_source
C C 0.0181 0.0091 'International Tables Vol C Tables 4.2.6.8 and 6.1.1.4'
H H 0.0000 0.0000 'International Tables Vol C Tables 4.2.6.8 and 6.1.1.4'
Br Br -0.6763 1.2805 'International Tables Vol C Tables 4.2.6.8 and 6.1.1.4'
N N 0.0311 0.0180 'International Tables Vol C Tables 4.2.6.8 and 6.1.1.4'
O O 0.0492 0.0322 'International Tables Vol C Tables 4.2.6.8 and 6.1.1.4'
P P 0.2955 0.4335 'International Tables Vol C Tables 4.2.6.8 and 6.1.1.4'

loop_
_geom_angle_atom_site_label_1
_geom_angle_atom_site_label_2
_geom_angle_atom_site_label_3
_geom_angle
_geom_angle_site_symmetry_1
_geom_angle_site_symmetry_3
C7 P1 C8 104.99(17) . .
C7 P1 C12 114.38(18) . .
C11 P1 C7 111.15(17) . .
C11 P1 C8 106.56(19) . .
C11 P1 C12 114.6(2) . .
C12 P1 C8 104.14(19) . .
C1 N5 C2 124.4(3) . .
C1 N5 C10 118.5(3) . .
C2 N5 C10 117.1(3) . .
N5 C1 C2AA 118.1(3) . .
O1 C1 N5 120.3(4) . .
O1 C1 C2AA 121.6(3) . .
O4 C2 N5 120.0(4) . .
O4 C2 C0AA 123.8(3) . .
N5 C2 C0AA 116.1(3) . .
C1AA C0AA C2 119.4(3) . .
C1AA C0AA C6 119.8(4) . .
C6 C0AA C2 120.8(3) . .
C6 C2AA C1 119.8(3) . .
C6 C2AA C7 119.7(3) . .
C7 C2AA C1 120.5(3) . .
C7 C1AA C0AA 122.0(3) 10_655 .
C2AA C6 C0AA 120.5(3) . .
C2AA C6 C6 121.1(4) . 10_655
C6 C6 C0AA 118.4(4) 10_655 .
C2AA C7 P1 123.2(3) . .
C1AA C7 P1 117.8(3) 10_655 .
C1AA C7 C2AA 118.8(3) 10_655 .
C14 C8 P1 119.2(3) . .
C16 C8 P1 120.9(3) . .
C16 C8 C14 119.6(4) . .
N5 C10 C3 109.7(4) . .
C17 C11 P1 120.6(4) . .
C21 C11 P1 117.8(4) . .
C21 C11 C17 121.6(4) . .
C18 C12 P1 121.6(3) . .
C18 C12 C19 120.2(4) . .
C19 C12 P1 117.6(4) . .
C22 C13 C15 120.4(5) . .
C15 C14 C8 120.1(5) . .
C14 C15 C13 120.0(5) . .
C8 C16 C22 118.8(5) . .
C27 C17 C11 118.6(6) . .
C12 C18 C23 118.7(5) . .
C20 C19 C12 119.4(6) . .
C24 C20 C19 120.5(5) . .
C30 C21 C11 119.9(6) . .
C13 C22 C16 120.9(6) . .
C24 C23 C18 120.2(6) . .
C20 C24 C23 120.9(5) . .
C32 C27 C17 121.0(7) . .
C21 C30 C32 117.1(7) . .
C27 C32 C30 121.9(6) . .
C4 C3 C10 107.2(5) . .
C5 C3 C10 112.9(5) . .
C5 C3 C4 110.4(6) . .
C3AA C4 C3 117.8(8) . .
C3 C5 C4AA 110.2(7) . .
C4 C3AA C5AA 114.7(13) . .
C6AA C5AA C3AA 114(2) . .

loop_
_geom_bond_atom_site_label_1
_geom_bond_atom_site_label_2
_geom_bond_distance
_geom_bond_site_symmetry_2
P1 C7 1.798(3) .
P1 C8 1.810(4) .
P1 C11 1.792(4) .
P1 C12 1.797(4) .
O4 C2 1.227(5) .
N5 C1 1.399(5) .
N5 C2 1.403(4) .
N5 C10 1.468(5) .
C1 C2AA 1.443(5) .
C1 O1 1.231(4) .
C2 C0AA 1.454(6) .
C0AA C1AA 1.393(5) .
C0AA C6 1.424(5) .
C2AA C6 1.400(5) .
C2AA C7 1.428(5) .
C1AA C7 1.386(6) 10_655
C6 C6 1.413(8) 10_655
C8 C14 1.395(6) .
C8 C16 1.379(6) .
C10 C3 1.593(7) .
C11 C17 1.401(7) .
C11 C21 1.390(8) .
C12 C18 1.386(7) .
C12 C19 1.401(6) .
C13 C15 1.383(9) .
C13 C22 1.340(9) .
C14 C15 1.382(7) .
C16 C22 1.420(8) .
C17 C27 1.365(8) .
C18 C23 1.395(8) .
C19 C20 1.384(8) .
C20 C24 1.348(11) .
C21 C30 1.389(8) .
C23 C24 1.382(11) .
C27 C32 1.357(14) .
C30 C32 1.431(14) .
C3 C4 1.533(10) .
C3 C5 1.488(11) .
C4 C3AA 1.421(14) .
C5 C4AA 1.515(9) .
C3AA C5AA 1.527(16) .
C5AA C6AA 1.42(3) .

loop_
_smtbx_masks_void_nr
_smtbx_masks_void_average_x
_smtbx_masks_void_average_y
_smtbx_masks_void_average_z
_smtbx_masks_void_volume
_smtbx_masks_void_count_electrons
1 0.000 0.000 0.000 938.8 69.8
2 0.333 0.667 0.667 938.8 69.8
3 0.667 0.333 0.333 938.8 69.8
